data_7720237
loop_
_publ_author_name
'Belousov, Yuriy A.'
'Polikovsky, Trofim A.'
'Metlin, Mikhail T.'
'Shikin, Daniil D.'
'Gontcharenko, Victoria E.'
'Lyssenko, Konstanin A.'
'Drozdov, Andrey A.'
'Korshunov, Vladislav M.'
'Taydakov, Ilya V.'
'Marchetti, Fabio'
'Pettinari, Claudio'

_publ_section_title
;
 Why europium acylpyrazolonates are bad phosphors: lessons learned from
 the study of ionic and polymer complexes [MLnQ<sub>4</sub>], M =
 NEt<sub>4</sub><sup>+</sup>, Ag<sup/>.
;
_journal_issue 7
_journal_name_full 'Dalton transactions (Cambridge, England : 2003)'
_journal_page_first 3087
_journal_page_last 3100
_journal_paper_doi 10.1039/d5dt02746b
_journal_volume 55
_journal_year 2026
_chemical_formula_moiety 'C68 H52 Ag N8 O8 Sm, 1.75(C2 H3 N)'
_chemical_formula_sum 'C71.5 H57.25 Ag N9.75 O8 Sm'
_chemical_formula_weight 1439.24
_space_group_crystal_system monoclinic
_space_group_IT_number 14
_space_group_name_Hall '-P 2yn'
_space_group_name_H-M_alt 'P 1 21/n 1'
_atom_sites_solution_hydrogens geom
_atom_sites_solution_primary dual
_audit_creation_date 2024-07-24
_audit_creation_method
;
Olex2 1.5
(compiled 2024.02.16 svn.r378c4104 for OlexSys, GUI svn.r6928)
;
_audit_update_record
;
2024-07-29 deposited with the CCDC.	2026-01-06 downloaded from the CCDC.
;
_cell_angle_alpha 90
_cell_angle_beta 113.1330(10)
_cell_angle_gamma 90
_cell_formula_units_Z 4
_cell_length_a 14.0221(5)
_cell_length_b 29.1667(11)
_cell_length_c 16.7398(6)
_cell_measurement_reflns_used 4603
_cell_measurement_temperature 100.00
_cell_measurement_theta_max 23.56
_cell_measurement_theta_min 2.48
_cell_volume 6295.7(4)
_computing_cell_refinement 'SAINT V8.40B (?, 2016)'
_computing_data_reduction 'SAINT V8.40B (?, 2016)'
_computing_molecular_graphics 'Olex2 1.5 (Dolomanov et al., 2009)'
_computing_publication_material 'Olex2 1.5 (Dolomanov et al., 2009)'
_computing_structure_refinement 'SHELXL 2018/3 (Sheldrick, 2015)'
_computing_structure_solution 'SHELXT 2018/2 (Sheldrick, 2018)'
_diffrn_ambient_temperature 100.00
_diffrn_measured_fraction_theta_full 0.998
_diffrn_measured_fraction_theta_max 0.998
_diffrn_measurement_device_type 'Bruker D8 Quest with Photon III Detector'
_diffrn_measurement_method '\f and \w shutterless scans'
_diffrn_radiation_type MoK\a
_diffrn_radiation_wavelength 0.71073
_diffrn_reflns_av_R_equivalents 0.0908
_diffrn_reflns_av_unetI/netI 0.0807
_diffrn_reflns_Laue_measured_fraction_full 0.998
_diffrn_reflns_Laue_measured_fraction_max 0.998
_diffrn_reflns_limit_h_max 16
_diffrn_reflns_limit_h_min -16
_diffrn_reflns_limit_k_max 34
_diffrn_reflns_limit_k_min -34
_diffrn_reflns_limit_l_max 19
_diffrn_reflns_limit_l_min -19
_diffrn_reflns_number 41620
_diffrn_reflns_point_group_measured_fraction_full 0.998
_diffrn_reflns_point_group_measured_fraction_max 0.998
_diffrn_reflns_theta_full 25.000
_diffrn_reflns_theta_max 25.000
_diffrn_reflns_theta_min 1.758
_diffrn_source 'micro-focus sealed X-ray tube'
_diffrn_source_current 1.4
_diffrn_source_power 0.07
_diffrn_source_voltage 50.0
_exptl_absorpt_coefficient_mu 1.301
_exptl_absorpt_correction_T_max 0.6478
_exptl_absorpt_correction_T_min 0.5630
_exptl_absorpt_correction_type multi-scan
_exptl_absorpt_process_details
;
SADABS-2016/2 (Bruker,2016/2) was used for absorption correction.
wR2(int) was 0.1526 before and 0.0683 after correction.
The Ratio of minimum to maximum transmission is 0.8691.
The \l/2 correction factor is Not present.
;
_exptl_crystal_colour colourless
_exptl_crystal_density_diffrn 1.518
_exptl_crystal_description block
_exptl_crystal_F_000 2910
_exptl_crystal_size_max 0.105
_exptl_crystal_size_mid 0.104
_exptl_crystal_size_min 0.103
_refine_diff_density_max 1.295
_refine_diff_density_min -0.710
_refine_diff_density_rms 0.118
_refine_ls_extinction_method none
_refine_ls_goodness_of_fit_ref 1.045
_refine_ls_hydrogen_treatment constr
_refine_ls_matrix_type full
_refine_ls_number_parameters 813
_refine_ls_number_reflns 11078
_refine_ls_number_restraints 89
_refine_ls_restrained_S_all 1.054
_refine_ls_R_factor_all 0.0764
_refine_ls_R_factor_gt 0.0553
_refine_ls_shift/su_max 0.003
_refine_ls_shift/su_mean 0.000
_refine_ls_structure_factor_coef Fsqd
_refine_ls_weighting_details 'w=1/[\s^2^(Fo^2^)+(0.0321P)^2^+18.9272P] where P=(Fo^2^+2Fc^2^)/3'
_refine_ls_weighting_scheme calc
_refine_ls_wR_factor_gt 0.1145
_refine_ls_wR_factor_ref 0.1266
_reflns_Friedel_coverage 0.000
_reflns_number_gt 8455
_reflns_number_total 11078
_reflns_threshold_expression 'I > 2\s(I)'
_cod_data_source_file d5dt02746b2.cif
_cod_data_source_block q_CCDC1
_cod_original_formula_sum 'C71.50 H57.25 Ag N9.75 O8 Sm'
_cod_database_code 7720237
_shelx_shelxl_version_number 2018/3
_shelx_space_group_comment
;
The symmetry employed for this shelxl refinement is uniquely defined
by the following loop, which should always be used as a source of
symmetry information in preference to the above space-group names.
They are only intended as comments.
;
_olex2_refinement_description
;
1. Fixed Uiso
 At 1.2 times of:
  All C(H) groups
 At 1.5 times of:
  All C(H,H,H) groups
2. Restrained distances
 C55A-C54A = C54-C55
 1.51 with sigma of 0.02
 N2S-C3S
 1.14 with sigma of 0.02
 C3S-N2S
 1.137 with sigma of 0.01
 C3S-C4S
 1.456 with sigma of 0.01
 C4S-N2S
 2.593 with sigma of 0.02
 N2SA-C3SA = N2S-C3S
 1.15 with sigma of 0.002
 C4S-C3S = C4SA-C3SA
 1.45 with sigma of 0.002
 N2SA-C4SA
 2.6 with sigma of 0.002
 N2S-C4S
 2.6 with sigma of 0.002
 N2S-C4S
 2.59 with sigma of 0.04
 N7A-C54A \\sim N7-C54
 with sigma of 0.02
3. Uiso/Uaniso restraints and constraints
N2S \\sim C3S \\sim C4S: within 2A with sigma of 0.04 and sigma for terminal
atoms of 0.08 within 2A
Uanis(C26) \\sim Ueq, Uanis(C27) \\sim Ueq, Uanis(C28) \\sim Ueq, Uanis(C24)
\\sim Ueq, Uanis(C25) \\sim Ueq: with sigma of 0.003 and sigma for terminal
atoms of 0.006
Uanis(C41) \\sim Ueq, Uanis(C42) \\sim Ueq, Uanis(C43) \\sim Ueq, Uanis(C44)
\\sim Ueq: with sigma of 0.004 and sigma for terminal atoms of 0.008
Uanis(C54) = Uanis(C54A)
Uanis(N7A) = Uanis(N8) = Uanis(N7) = Uanis(N8A)
Uanis(C55) = Uanis(C55A)
Uanis(C53) = Uanis(C53A)
Uanis(C52A) = Uanis(C56) = Uanis(C52) = Uanis(C56A)
Uanis(O7A) = Uanis(O8) = Uanis(O7) = Uanis(O8A)
Uanis(C63A) = Uanis(C57) = Uanis(C63) = Uanis(C57A)
Uanis(C62A) = Uanis(C68) = Uanis(C58A) = Uanis(C64) = Uanis(C68A) = Uanis(C62)
= Uanis(C64A) = Uanis(C58)
Uanis(C67) = Uanis(C66) = Uanis(C65) = Uanis(C61A) = Uanis(C60A) = Uanis(C59A)
= Uanis(C61) = Uanis(C60) = Uanis(C59) = Uanis(C65A) = Uanis(C66A) = Uanis(C67A)
Uanis(C3SA) = Uanis(C3S)
Uanis(C4SA) = Uanis(C4S)
Uanis(N2S) = Uanis(N2SA)
4. Rigid body (RIGU) restrains
 N2S, C3S, C4S
 with sigma for 1-2 distances of 0.004 and sigma for 1-3 distances of 0.004
5. Others
 Fixed Sof: O8(0.7) O7(0.7) C54A(0.3) N8(0.7) C64(0.7) H64(0.7) N7(0.7)
 C56(0.7) C52(0.7) C57(0.7) C63(0.7) C53(0.7) C67(0.7) H67(0.7) C66(0.7)
 H66(0.7) C65(0.7) H65(0.7) C68(0.7) H68(0.7) C62(0.7) H62(0.7) C61(0.7)
 H61(0.7) C55(0.7) H55A(0.7) H55B(0.7) H55C(0.7) C60(0.7) H60(0.7) C59(0.7)
 H59(0.7) C58(0.7) H58(0.7) N8A(0.3) C56A(0.3) C53A(0.3) N7A(0.3) O8A(0.3)
 C52A(0.3) C55A(0.3) H55D(0.3) H55E(0.3) H55F(0.3) O7A(0.3) C57A(0.3) C62A(0.3)
 H62A(0.3) C61A(0.3) H61A(0.3) C60A(0.3) H60A(0.3) C59A(0.3) H59A(0.3)
 C58A(0.3) H58A(0.3) C63A(0.3) C64A(0.3) H64A(0.3) C65A(0.3) H65A(0.3)
 C66A(0.3) H66A(0.3) C67A(0.3) H67A(0.3) C68A(0.3) H68A(0.3) C54(0.7) N2S(0.5)
 C3S(0.5) C4S(0.5) H4SA(0.5) H4SB(0.5) H4SC(0.5) C3SA(0.25) N2SA(0.25)
 C4SA(0.25) H4SD(0.25) H4SE(0.25) H4SF(0.25)
6.a Aromatic/amide H refined with riding coordinates:
 C7(H7), C30(H30), C34(H34), C51(H51), C13(H13), C24(H24), C14(H14), C48(H48),
 C47(H47), C33(H33), C50(H50), C17(H17), C15(H15), C16(H16), C49(H49), C10(H10),
  C31(H31), C8(H8), C11(H11), C45(H45), C64(H64), C28(H28), C32(H32), C9(H9),
 C41(H41), C25(H25), C26(H26), C44(H44), C43(H43), C67(H67), C27(H27), C66(H66),
  C65(H65), C42(H42), C68(H68), C62(H62), C61(H61), C60(H60), C59(H59),
 C58(H58), C62A(H62A), C61A(H61A), C60A(H60A), C59A(H59A), C58A(H58A),
 C64A(H64A), C65A(H65A), C66A(H66A), C67A(H67A), C68A(H68A)
6.b Fitted hexagon refined as free rotating group:
 C57A(C62A,C61A,C60A,C59A,C58A), C63A(C64A,C65A,C66A,C67A,C68A)
6.c Idealised Me refined as rotating group:
 C4(H4A,H4B,H4C), C21(H21A,H21B,H21C), C38(H38A,H38B,H38C), C2S(H2SA,H2SB,
 H2SC), C55(H55A,H55B,H55C), C55A(H55D,H55E,H55F), C4S(H4SA,H4SB,H4SC),
 C4SA(H4SD,H4SE,H4SF)
;
_olex2_submission_special_instructions 'No special instructions were received'

loop_
_space_group_symop_operation_xyz
'x, y, z'
'-x+1/2, y+1/2, -z+1/2'
'-x, -y, -z'
'x-1/2, -y-1/2, z-1/2'

loop_
_atom_site_label
_atom_site_type_symbol
_atom_site_fract_x
_atom_site_fract_y
_atom_site_fract_z
_atom_site_U_iso_or_equiv
_atom_site_adp_type
_atom_site_occupancy
_atom_site_site_symmetry_order
_atom_site_calc_flag
_atom_site_refinement_flags_posn
_atom_site_refinement_flags_adp
_atom_site_refinement_flags_occupancy
_atom_site_disorder_assembly
_atom_site_disorder_group
Sm1 Sm 0.45048(3) 0.66556(2) 0.78845(2) 0.02437(10) Uani 1 1 d . . . . .
Ag1 Ag 0.88277(5) 0.73690(2) 0.67842(4) 0.03922(15) Uani 1 1 d . . . . .
O6 O 0.5822(3) 0.60769(13) 0.8026(3) 0.0294(10) Uani 1 1 d . . . . .
O4 O 0.4499(3) 0.61471(13) 0.9023(2) 0.0260(9) Uani 1 1 d . . . . .
O5 O 0.6073(3) 0.70487(13) 0.8145(3) 0.0302(10) Uani 1 1 d . . . . .
O2 O 0.3791(3) 0.73963(13) 0.7330(3) 0.0312(10) Uani 1 1 d . . . . .
O1 O 0.2859(3) 0.67186(13) 0.7970(3) 0.0302(10) Uani 1 1 d . . . . .
O3 O 0.4959(3) 0.70877(13) 0.9187(2) 0.0255(9) Uani 1 1 d . . . . .
N6 N 0.7420(4) 0.72229(15) 0.7732(3) 0.0267(11) Uani 1 1 d . . . . .
N3 N 0.9057(4) 0.77815(16) 0.5830(3) 0.0282(12) Uani 1 1 d . . . . .
N4 N 0.4493(4) 0.73790(15) 1.0257(3) 0.0235(11) Uani 1 1 d . . . . .
N5 N 0.8148(4) 0.69955(17) 0.7509(3) 0.0303(12) Uani 1 1 d . . . . .
N1 N 0.1006(4) 0.74766(17) 0.8112(3) 0.0347(13) Uani 1 1 d . . . . .
O8 O 0.3401(6) 0.5997(3) 0.7163(5) 0.0316(14) Uani 0.7 1 d . . P A 1
N2 N 0.1507(4) 0.70499(17) 0.8226(3) 0.0297(12) Uani 1 1 d . . . . .
O7 O 0.4461(6) 0.6604(3) 0.6473(5) 0.0316(14) Uani 0.7 1 d . . P A 1
C46 C 0.7483(5) 0.7705(2) 0.7850(4) 0.0278(14) Uani 1 1 d . . . . .
C29 C 0.4822(5) 0.78412(19) 1.0268(4) 0.0262(13) Uani 1 1 d . . . . .
C36 C 0.7148(5) 0.6478(2) 0.7811(4) 0.0291(14) Uani 1 1 d . . . . .
C3 C 0.1493(5) 0.7744(2) 0.7771(4) 0.0323(15) Uani 1 1 d . . . . .
C7 C 0.3826(5) 0.8368(2) 0.7019(4) 0.0352(15) Uani 1 1 d . . . . .
H7 H 0.444246 0.829022 0.750202 0.042 Uiso 1 1 calc R U . . .
C35 C 0.6785(5) 0.69277(19) 0.7913(4) 0.0277(14) Uani 1 1 d . . . . .
C39 C 0.6662(5) 0.6075(2) 0.7933(4) 0.0291(14) Uani 1 1 d . . . . .
C20 C 0.3895(5) 0.6776(2) 1.0693(4) 0.0264(13) Uani 1 1 d . . . . .
C4 C 0.1169(5) 0.8237(2) 0.7609(4) 0.0371(16) Uani 1 1 d . . . . .
H4A H 0.080227 0.828848 0.698360 0.056 Uiso 1 1 calc R U . . .
H4B H 0.178510 0.843401 0.783286 0.056 Uiso 1 1 calc R U . . .
H4C H 0.070945 0.831174 0.790552 0.056 Uiso 1 1 calc R U . . .
C6 C 0.2966(5) 0.80942(19) 0.6804(4) 0.0265(13) Uani 1 1 d . . . . .
C18 C 0.4585(5) 0.70295(19) 0.9751(4) 0.0241(13) Uani 1 1 d . . . . .
C30 C 0.4675(5) 0.8057(2) 0.9496(4) 0.0354(16) Uani 1 1 d . . . . .
H30 H 0.432681 0.790486 0.895806 0.043 Uiso 1 1 calc R U . . .
C19 C 0.4240(5) 0.66229(19) 1.0039(4) 0.0231(13) Uani 1 1 d . . . . .
C37 C 0.7987(5) 0.6551(2) 0.7547(4) 0.0317(15) Uani 1 1 d . . . . .
C12 C 0.1229(5) 0.6697(2) 0.8685(4) 0.0314(15) Uani 1 1 d . . . . .
C34 C 0.5312(5) 0.8061(2) 1.1050(4) 0.0298(14) Uani 1 1 d . . . . .
H34 H 0.541002 0.790826 1.157780 0.036 Uiso 1 1 calc R U . . .
C23 C 0.4220(5) 0.5751(2) 1.0119(4) 0.0307(15) Uani 1 1 d . . . . .
C1 C 0.2311(5) 0.7062(2) 0.7947(4) 0.0306(14) Uani 1 1 d . . . . .
C51 C 0.8445(5) 0.7911(2) 0.8263(4) 0.0299(14) Uani 1 1 d . . . . .
H51 H 0.905819 0.773142 0.844340 0.036 Uiso 1 1 calc R U . . .
C5 C 0.3040(5) 0.7648(2) 0.7279(4) 0.0301(14) Uani 1 1 d . . . . .
C13 C 0.1585(5) 0.6250(2) 0.8692(4) 0.0339(15) Uani 1 1 d . . . . .
H13 H 0.199875 0.617288 0.837873 0.041 Uiso 1 1 calc R U . . .
C22 C 0.4315(5) 0.61868(19) 0.9693(4) 0.0232(13) Uani 1 1 d . . . . .
C2 C 0.2321(5) 0.7520(2) 0.7642(4) 0.0275(14) Uani 1 1 d . . . . .
C24 C 0.3721(5) 0.5386(2) 0.9593(5) 0.0390(16) Uani 1 1 d . U . . .
H24 H 0.339961 0.542637 0.898095 0.047 Uiso 1 1 calc R U . . .
C21 C 0.3336(5) 0.6522(2) 1.1151(4) 0.0358(16) Uani 1 1 d . . . . .
H21A H 0.383911 0.636204 1.165544 0.054 Uiso 1 1 calc R U . . .
H21B H 0.286431 0.629762 1.075369 0.054 Uiso 1 1 calc R U . . .
H21C H 0.293598 0.673830 1.134416 0.054 Uiso 1 1 calc R U . . .
C14 C 0.1321(5) 0.5921(2) 0.9169(5) 0.0400(17) Uani 1 1 d . . . . .
H14 H 0.156830 0.561663 0.918823 0.048 Uiso 1 1 calc R U . . .
C38 C 0.8616(6) 0.6217(2) 0.7291(5) 0.0399(17) Uani 1 1 d . . . . .
H38A H 0.891897 0.637065 0.692500 0.060 Uiso 1 1 calc R U . . .
H38B H 0.817257 0.596442 0.696641 0.060 Uiso 1 1 calc R U . . .
H38C H 0.917263 0.609626 0.781296 0.060 Uiso 1 1 calc R U . . .
C48 C 0.6669(6) 0.8430(2) 0.7746(6) 0.055(2) Uani 1 1 d . . . . .
H48 H 0.605628 0.861023 0.757254 0.066 Uiso 1 1 calc R U . . .
C47 C 0.6593(5) 0.7959(2) 0.7574(5) 0.0382(17) Uani 1 1 d . . . . .
H47 H 0.593736 0.781904 0.727178 0.046 Uiso 1 1 calc R U . . .
C33 C 0.5663(6) 0.8507(2) 1.1066(4) 0.0410(17) Uani 1 1 d . . . . .
H33 H 0.600238 0.866116 1.160383 0.049 Uiso 1 1 calc R U . . .
C40 C 0.7160(6) 0.5613(2) 0.7978(5) 0.0349(16) Uani 1 1 d . . . . .
C50 C 0.8509(5) 0.8376(2) 0.8411(4) 0.0332(15) Uani 1 1 d . . . . .
H50 H 0.916683 0.851867 0.868567 0.040 Uiso 1 1 calc R U . . .
C17 C 0.0600(5) 0.6800(2) 0.9124(4) 0.0368(16) Uani 1 1 d . . . . .
H17 H 0.033984 0.710262 0.910419 0.044 Uiso 1 1 calc R U . . .
C15 C 0.0712(6) 0.6026(2) 0.9612(5) 0.0445(18) Uani 1 1 d . . . . .
H15 H 0.053952 0.579590 0.993410 0.053 Uiso 1 1 calc R U . . .
C16 C 0.0350(6) 0.6464(2) 0.9589(4) 0.0416(17) Uani 1 1 d . . . . .
H16 H -0.007449 0.653750 0.989474 0.050 Uiso 1 1 calc R U . . .
C54A C 0.427(3) 0.5582(17) 0.533(2) 0.033(3) Uani 0.3 1 d D . P A 2
C49 C 0.7614(6) 0.8634(2) 0.8160(5) 0.0463(19) Uani 1 1 d . . . . .
H49 H 0.765453 0.895413 0.827506 0.056 Uiso 1 1 calc R U . . .
C10 C 0.2058(6) 0.8581(2) 0.5590(5) 0.0404(17) Uani 1 1 d . . . . .
H10 H 0.144862 0.865369 0.509698 0.048 Uiso 1 1 calc R U . . .
C31 C 0.5040(6) 0.8499(2) 0.9516(5) 0.048(2) Uani 1 1 d . . . . .
H31 H 0.496271 0.864779 0.898970 0.058 Uiso 1 1 calc R U . . .
C8 C 0.3800(6) 0.8755(2) 0.6537(5) 0.0466(19) Uani 1 1 d . . . . .
H8 H 0.438597 0.895197 0.670053 0.056 Uiso 1 1 calc R U . . .
C11 C 0.2080(5) 0.8199(2) 0.6086(4) 0.0337(15) Uani 1 1 d . . . . .
H11 H 0.148549 0.800806 0.593303 0.040 Uiso 1 1 calc R U . . .
N8 N 0.4887(7) 0.6183(3) 0.5470(5) 0.0384(13) Uani 0.7 1 d . . P A 1
C2S C 0.2386(6) 0.7233(2) 0.4952(5) 0.0449(18) Uani 1 1 d . . . . .
H2SA H 0.244816 0.695704 0.464162 0.067 Uiso 1 1 calc R U . . .
H2SB H 0.171896 0.738207 0.462525 0.067 Uiso 1 1 calc R U . . .
H2SC H 0.242325 0.714751 0.552977 0.067 Uiso 1 1 calc R U . . .
C45 C 0.8139(6) 0.5523(2) 0.8581(5) 0.0440(18) Uani 1 1 d . . . . .
H45 H 0.853168 0.576362 0.894441 0.053 Uiso 1 1 calc R U . . .
C64 C 0.5713(11) 0.6924(4) 0.5508(10) 0.0501(12) Uani 0.7 1 d . . P A 1
H64 H 0.525115 0.706264 0.572612 0.060 Uiso 0.7 1 calc R U P A 1
C28 C 0.4704(6) 0.5685(3) 1.0996(5) 0.0492(19) Uani 1 1 d . U . . .
H28 H 0.506195 0.593207 1.136162 0.059 Uiso 1 1 calc R U . . .
N7 N 0.4646(7) 0.5761(3) 0.5043(5) 0.0384(13) Uani 0.7 1 d D . P A 1
C32 C 0.5517(7) 0.8723(2) 1.0297(5) 0.052(2) Uani 1 1 d . . . . .
H32 H 0.574546 0.903039 1.030471 0.062 Uiso 1 1 calc R U . . .
C9 C 0.2915(6) 0.8853(2) 0.5814(5) 0.0444(18) Uani 1 1 d . . . . .
H9 H 0.290217 0.911307 0.546782 0.053 Uiso 1 1 calc R U . . .
N1S N 0.3869(6) 0.7787(2) 0.5079(5) 0.068(2) Uani 1 1 d . . . . .
C1S C 0.3229(6) 0.7548(3) 0.5040(5) 0.0449(18) Uani 1 1 d . . . . .
C56 C 0.3317(8) 0.5743(3) 0.6532(6) 0.0265(14) Uani 0.7 1 d . . P A 1
C41 C 0.6576(6) 0.5266(3) 0.7443(5) 0.052(2) Uani 1 1 d . U . . .
H41 H 0.589477 0.532352 0.702696 0.063 Uiso 1 1 calc R U . . .
C25 C 0.3689(6) 0.4961(3) 0.9957(6) 0.055(2) Uani 1 1 d . U . . .
H25 H 0.333612 0.471046 0.959898 0.066 Uiso 1 1 calc R U . . .
C52 C 0.4389(8) 0.6245(3) 0.6013(6) 0.0265(14) Uani 0.7 1 d . . P A 1
C26 C 0.4157(7) 0.4909(3) 1.0808(6) 0.064(2) Uani 1 1 d . U . . .
H26 H 0.413335 0.461768 1.105241 0.077 Uiso 1 1 calc R U . . .
C57 C 0.2716(9) 0.5300(3) 0.6477(7) 0.0366(16) Uani 0.7 1 d . . P A 1
C63 C 0.5649(9) 0.6462(4) 0.5351(6) 0.0366(16) Uani 0.7 1 d . . P A 1
C53 C 0.3808(9) 0.5838(3) 0.5956(7) 0.034(2) Uani 0.7 1 d . . P A 1
C44 C 0.8565(7) 0.5087(3) 0.8669(6) 0.060(2) Uani 1 1 d . U . . .
H44 H 0.924262 0.502500 0.908778 0.072 Uiso 1 1 calc R U . . .
C43 C 0.7972(7) 0.4748(3) 0.8129(6) 0.065(2) Uani 1 1 d . U . . .
H43 H 0.824780 0.444658 0.818112 0.078 Uiso 1 1 calc R U . . .
C67 C 0.7061(10) 0.6524(4) 0.4898(8) 0.0589(13) Uani 0.7 1 d . . P A 1
H67 H 0.755192 0.638706 0.471019 0.071 Uiso 0.7 1 calc R U P A 1
C27 C 0.4673(8) 0.5258(3) 1.1353(6) 0.074(3) Uani 1 1 d . U . . .
H27 H 0.500401 0.520955 1.196141 0.088 Uiso 1 1 calc R U . . .
C66 C 0.7089(10) 0.6988(4) 0.5035(8) 0.0589(13) Uani 0.7 1 d . . P A 1
H66 H 0.757002 0.717121 0.490597 0.071 Uiso 0.7 1 calc R U P A 1
C65 C 0.6432(10) 0.7189(4) 0.5357(8) 0.0589(13) Uani 0.7 1 d . . P A 1
H65 H 0.647359 0.750907 0.547424 0.071 Uiso 0.7 1 calc R U P A 1
C42 C 0.7016(8) 0.4829(3) 0.7530(6) 0.072(3) Uani 1 1 d . U . . .
H42 H 0.663424 0.458757 0.716291 0.086 Uiso 1 1 calc R U . . .
C68 C 0.6328(9) 0.6255(4) 0.5029(7) 0.0501(12) Uani 0.7 1 d . . P A 1
H68 H 0.628378 0.593636 0.490316 0.060 Uiso 0.7 1 calc R U P A 1
C62 C 0.1928(9) 0.5155(4) 0.5710(7) 0.0501(12) Uani 0.7 1 d . . P A 1
H62 H 0.172811 0.533267 0.519386 0.060 Uiso 0.7 1 calc R U P A 1
C61 C 0.1434(10) 0.4735(4) 0.5724(8) 0.0589(13) Uani 0.7 1 d . . P A 1
H61 H 0.088204 0.462865 0.521610 0.071 Uiso 0.7 1 calc R U P A 1
C55 C 0.3633(10) 0.5094(3) 0.4975(8) 0.060(3) Uani 0.7 1 d D . P A 1
H55A H 0.374321 0.488552 0.546252 0.091 Uiso 0.7 1 calc R U P A 1
H55B H 0.404751 0.499211 0.465462 0.091 Uiso 0.7 1 calc R U P A 1
H55C H 0.289708 0.509463 0.458708 0.091 Uiso 0.7 1 calc R U P A 1
C60 C 0.1750(10) 0.4485(4) 0.6465(8) 0.0589(13) Uani 0.7 1 d . . P A 1
H60 H 0.141056 0.420158 0.645538 0.071 Uiso 0.7 1 calc R U P A 1
C59 C 0.2524(9) 0.4615(4) 0.7218(8) 0.0589(13) Uani 0.7 1 d . . P A 1
H59 H 0.273941 0.442949 0.772501 0.071 Uiso 0.7 1 calc R U P A 1
C58 C 0.2989(9) 0.5040(4) 0.7206(7) 0.0501(12) Uani 0.7 1 d . . P A 1
H58 H 0.351526 0.514903 0.772754 0.060 Uiso 0.7 1 calc R U P A 1
N8A N 0.3329(15) 0.5438(6) 0.6092(12) 0.0384(13) Uani 0.3 1 d . . P A 2
C56A C 0.4935(18) 0.6379(7) 0.6040(14) 0.0265(14) Uani 0.3 1 d . . P A 2
C53A C 0.436(2) 0.5956(9) 0.5921(15) 0.034(2) Uani 0.3 1 d . . P A 2
N7A N 0.3560(16) 0.5292(7) 0.5385(13) 0.0384(13) Uani 0.3 1 d D . P A 2
O8A O 0.4825(15) 0.6677(7) 0.6540(13) 0.0316(14) Uani 0.3 1 d . . P A 2
C52A C 0.381(2) 0.5829(8) 0.6397(16) 0.0265(14) Uani 0.3 1 d . . P A 2
C55A C 0.443(2) 0.5548(9) 0.4497(17) 0.060(3) Uani 0.3 1 d D . P A 2
H55D H 0.435474 0.585264 0.422952 0.091 Uiso 0.3 1 calc R U P A 2
H55E H 0.391878 0.533896 0.409832 0.091 Uiso 0.3 1 calc R U P A 2
H55F H 0.513200 0.543170 0.461786 0.091 Uiso 0.3 1 calc R U P A 2
O7A O 0.3665(17) 0.6050(7) 0.7022(12) 0.0316(14) Uani 0.3 1 d . . P A 2
C57A C 0.5707(14) 0.6479(7) 0.5660(13) 0.0366(16) Uani 0.3 1 d G . P A 2
C62A C 0.6349(14) 0.6141(5) 0.5558(11) 0.0501(12) Uani 0.3 1 d G . P A 2
H62A H 0.627506 0.583229 0.570325 0.060 Uiso 0.3 1 calc R U P A 2
C61A C 0.7101(14) 0.6256(6) 0.5245(12) 0.0589(13) Uani 0.3 1 d G . P A 2
H61A H 0.754008 0.602510 0.517530 0.071 Uiso 0.3 1 calc R U P A 2
C60A C 0.7210(15) 0.6708(7) 0.5033(13) 0.0589(13) Uani 0.3 1 d G . P A 2
H60A H 0.772328 0.678655 0.481855 0.071 Uiso 0.3 1 calc R U P A 2
C59A C 0.6567(19) 0.7046(5) 0.5135(15) 0.0589(13) Uani 0.3 1 d G . P A 2
H59A H 0.664147 0.735519 0.498975 0.071 Uiso 0.3 1 calc R U P A 2
C58A C 0.5816(18) 0.6932(6) 0.5448(16) 0.0501(12) Uani 0.3 1 d G . P A 2
H58A H 0.537643 0.716239 0.551769 0.060 Uiso 0.3 1 calc R U P A 2
C63A C 0.2798(14) 0.5149(5) 0.6431(12) 0.0366(16) Uani 0.3 1 d G . P A 2
C64A C 0.2254(14) 0.5317(4) 0.6906(12) 0.0501(12) Uani 0.3 1 d G . P A 2
H64A H 0.225354 0.563687 0.701736 0.060 Uiso 0.3 1 calc R U P A 2
C65A C 0.1709(13) 0.5018(6) 0.7218(11) 0.0589(13) Uani 0.3 1 d G . P A 2
H65A H 0.133690 0.513292 0.754302 0.071 Uiso 0.3 1 calc R U P A 2
C66A C 0.1709(14) 0.4551(5) 0.7056(12) 0.0589(13) Uani 0.3 1 d G . P A 2
H66A H 0.133713 0.434617 0.726932 0.071 Uiso 0.3 1 calc R U P A 2
C67A C 0.2254(14) 0.4383(4) 0.6581(12) 0.0589(13) Uani 0.3 1 d G . P A 2
H67A H 0.225401 0.406338 0.646995 0.071 Uiso 0.3 1 calc R U P A 2
C68A C 0.2798(14) 0.4682(5) 0.6269(11) 0.0501(12) Uani 0.3 1 d G . P A 2
H68A H 0.317066 0.456733 0.594428 0.060 Uiso 0.3 1 calc R U P A 2
C54 C 0.3953(10) 0.5565(6) 0.5312(10) 0.033(3) Uani 0.7 1 d D . P A 1
N2S N 0.0781(12) 0.5509(4) 0.3476(10) 0.050(4) Uani 0.5 1 d D U P B 1
C3S C 0.0340(11) 0.5171(4) 0.3230(9) 0.041(3) Uani 0.5 1 d D U P B 1
C4S C -0.0175(15) 0.4734(5) 0.2942(13) 0.084(6) Uani 0.5 1 d D U P B 1
H4SA H -0.007079 0.463201 0.242378 0.126 Uiso 0.5 1 calc R U P B 1
H4SB H -0.091834 0.476847 0.280150 0.126 Uiso 0.5 1 calc R U P B 1
H4SC H 0.011723 0.450630 0.340490 0.126 Uiso 0.5 1 calc R U P B 1
C3SA C 0.095(2) 0.5298(8) 0.348(2) 0.041(3) Uani 0.25 1 d D . P C 2
N2SA N 0.068(3) 0.5656(8) 0.319(2) 0.050(4) Uani 0.25 1 d D . P C 2
C4SA C 0.124(3) 0.4848(7) 0.387(2) 0.084(6) Uani 0.25 1 d D . P C 2
H4SD H 0.099435 0.461292 0.341348 0.126 Uiso 0.25 1 calc R U P C 2
H4SE H 0.092364 0.479738 0.428893 0.126 Uiso 0.25 1 calc R U P C 2
H4SF H 0.199652 0.482817 0.416442 0.126 Uiso 0.25 1 calc R U P C 2

loop_
_atom_site_aniso_label
_atom_site_aniso_U_11
_atom_site_aniso_U_22
_atom_site_aniso_U_33
_atom_site_aniso_U_23
_atom_site_aniso_U_13
_atom_site_aniso_U_12
Sm1 0.03442(19) 0.01731(15) 0.02544(17) 0.00000(12) 0.01613(14) 0.00051(14)
Ag1 0.0540(4) 0.0307(3) 0.0508(3) 0.0126(2) 0.0398(3) 0.0043(2)
O6 0.042(3) 0.019(2) 0.038(3) 0.0001(17) 0.027(2) -0.0001(19)
O4 0.034(3) 0.022(2) 0.027(2) -0.0018(17) 0.018(2) -0.0016(18)
O5 0.041(3) 0.022(2) 0.040(3) -0.0017(18) 0.030(2) -0.003(2)
O2 0.036(3) 0.026(2) 0.035(2) 0.0032(18) 0.017(2) 0.000(2)
O1 0.027(2) 0.027(2) 0.036(2) 0.0036(19) 0.012(2) -0.003(2)
O3 0.031(2) 0.024(2) 0.029(2) -0.0050(17) 0.020(2) -0.0040(18)
N6 0.032(3) 0.020(2) 0.036(3) 0.003(2) 0.022(3) -0.006(2)
N3 0.035(3) 0.026(3) 0.035(3) 0.005(2) 0.026(3) -0.001(2)
N4 0.030(3) 0.019(2) 0.029(3) -0.007(2) 0.020(2) -0.001(2)
N5 0.032(3) 0.033(3) 0.032(3) 0.009(2) 0.019(3) 0.002(2)
N1 0.035(3) 0.028(3) 0.039(3) 0.004(2) 0.013(3) 0.003(2)
O8 0.044(4) 0.027(3) 0.029(2) -0.0031(17) 0.019(2) -0.004(3)
N2 0.024(3) 0.026(3) 0.036(3) 0.006(2) 0.009(2) 0.001(2)
O7 0.044(4) 0.027(3) 0.029(2) -0.0031(17) 0.019(2) -0.004(3)
C46 0.037(4) 0.024(3) 0.028(3) 0.007(3) 0.018(3) -0.003(3)
C29 0.025(3) 0.017(3) 0.040(4) -0.005(3) 0.018(3) -0.001(3)
C36 0.036(4) 0.027(3) 0.031(3) 0.001(3) 0.022(3) -0.001(3)
C3 0.027(4) 0.024(3) 0.040(4) -0.001(3) 0.007(3) -0.001(3)
C7 0.024(4) 0.031(3) 0.043(4) 0.007(3) 0.005(3) 0.003(3)
C35 0.039(4) 0.024(3) 0.025(3) -0.002(2) 0.018(3) -0.009(3)
C39 0.042(4) 0.023(3) 0.030(3) 0.001(2) 0.023(3) 0.000(3)
C20 0.024(3) 0.027(3) 0.032(3) -0.004(3) 0.015(3) 0.000(3)
C4 0.038(4) 0.031(4) 0.042(4) 0.003(3) 0.016(3) 0.005(3)
C6 0.031(4) 0.022(3) 0.026(3) -0.004(2) 0.010(3) -0.003(3)
C18 0.025(3) 0.022(3) 0.026(3) -0.004(2) 0.010(3) 0.001(3)
C30 0.050(5) 0.029(3) 0.029(4) -0.006(3) 0.017(3) -0.002(3)
C19 0.025(3) 0.022(3) 0.025(3) -0.004(2) 0.012(3) 0.002(3)
C37 0.038(4) 0.030(3) 0.035(4) 0.005(3) 0.022(3) 0.001(3)
C12 0.023(3) 0.036(4) 0.031(3) 0.007(3) 0.006(3) -0.007(3)
C34 0.033(4) 0.022(3) 0.033(4) 0.003(3) 0.011(3) 0.002(3)
C23 0.038(4) 0.023(3) 0.043(4) 0.004(3) 0.029(3) 0.008(3)
C1 0.031(4) 0.027(3) 0.032(3) -0.002(3) 0.010(3) -0.005(3)
C51 0.033(4) 0.034(3) 0.027(3) 0.004(3) 0.017(3) -0.005(3)
C5 0.031(4) 0.028(3) 0.026(3) -0.003(3) 0.006(3) -0.001(3)
C13 0.027(4) 0.031(4) 0.045(4) 0.005(3) 0.015(3) -0.007(3)
C22 0.025(3) 0.022(3) 0.024(3) -0.003(2) 0.011(3) -0.001(3)
C2 0.026(4) 0.025(3) 0.028(3) 0.000(2) 0.007(3) 0.000(3)
C24 0.038(3) 0.034(3) 0.049(3) 0.002(2) 0.022(2) -0.002(2)
C21 0.049(4) 0.035(4) 0.037(4) -0.009(3) 0.031(3) -0.010(3)
C14 0.028(4) 0.029(3) 0.062(5) 0.013(3) 0.017(4) 0.006(3)
C38 0.043(4) 0.034(4) 0.059(5) 0.007(3) 0.038(4) 0.003(3)
C48 0.041(5) 0.033(4) 0.084(6) 0.016(4) 0.017(4) 0.003(4)
C47 0.035(4) 0.023(3) 0.055(4) 0.010(3) 0.016(3) -0.007(3)
C33 0.056(5) 0.031(4) 0.035(4) -0.011(3) 0.017(4) -0.006(3)
C40 0.045(4) 0.024(3) 0.053(4) 0.004(3) 0.038(4) -0.001(3)
C50 0.042(4) 0.027(3) 0.034(4) 0.004(3) 0.018(3) -0.008(3)
C17 0.031(4) 0.035(4) 0.046(4) 0.000(3) 0.017(3) -0.002(3)
C15 0.044(5) 0.046(4) 0.052(5) 0.017(3) 0.028(4) 0.007(4)
C16 0.044(5) 0.047(4) 0.042(4) 0.008(3) 0.025(4) 0.004(4)
C54A 0.026(10) 0.036(4) 0.036(4) -0.008(3) 0.012(6) 0.006(7)
C49 0.048(5) 0.020(3) 0.070(5) 0.002(3) 0.022(4) -0.013(3)
C10 0.035(4) 0.038(4) 0.042(4) 0.008(3) 0.008(3) 0.009(3)
C31 0.073(6) 0.026(3) 0.048(5) -0.001(3) 0.026(4) -0.002(4)
C8 0.041(5) 0.030(4) 0.062(5) 0.017(3) 0.014(4) -0.001(3)
C11 0.031(4) 0.033(3) 0.034(4) -0.001(3) 0.009(3) -0.002(3)
N8 0.047(4) 0.032(3) 0.039(3) -0.007(2) 0.019(3) -0.001(3)
C2S 0.054(5) 0.048(4) 0.041(4) -0.009(3) 0.027(4) -0.006(4)
C45 0.062(5) 0.030(4) 0.052(5) 0.007(3) 0.036(4) 0.005(4)
C64 0.053(3) 0.047(3) 0.054(3) -0.010(2) 0.025(3) -0.009(2)
C28 0.058(3) 0.046(3) 0.047(3) 0.004(2) 0.025(2) 0.005(2)
N7 0.047(4) 0.032(3) 0.039(3) -0.007(2) 0.019(3) -0.001(3)
C32 0.075(6) 0.025(4) 0.055(5) -0.004(3) 0.025(4) -0.005(4)
C9 0.047(5) 0.032(4) 0.058(5) 0.024(3) 0.025(4) 0.011(3)
N1S 0.074(6) 0.062(5) 0.087(6) -0.011(4) 0.054(5) -0.013(4)
C1S 0.046(5) 0.052(5) 0.048(5) -0.011(4) 0.030(4) -0.008(4)
C56 0.028(4) 0.021(3) 0.027(3) 0.000(3) 0.007(3) -0.001(3)
C41 0.047(3) 0.046(3) 0.069(4) -0.007(3) 0.028(3) 0.002(3)
C25 0.054(3) 0.047(3) 0.071(3) -0.005(2) 0.031(2) 0.000(2)
C52 0.028(4) 0.021(3) 0.027(3) 0.000(3) 0.007(3) -0.001(3)
C26 0.069(3) 0.062(3) 0.074(3) 0.010(3) 0.040(3) 0.001(3)
C57 0.042(3) 0.030(3) 0.038(4) -0.001(3) 0.016(3) 0.003(3)
C63 0.042(3) 0.030(3) 0.038(4) -0.001(3) 0.016(3) 0.003(3)
C53 0.050(8) 0.025(5) 0.032(5) -0.002(4) 0.022(6) -0.004(5)
C44 0.063(4) 0.056(4) 0.064(4) 0.004(3) 0.028(3) 0.009(3)
C43 0.064(4) 0.056(4) 0.080(4) 0.000(3) 0.033(3) 0.004(3)
C67 0.057(3) 0.064(3) 0.057(3) 0.001(2) 0.025(2) -0.013(3)
C27 0.082(4) 0.075(4) 0.071(3) 0.008(3) 0.038(3) 0.006(3)
C66 0.057(3) 0.064(3) 0.057(3) 0.001(2) 0.025(2) -0.013(3)
C65 0.057(3) 0.064(3) 0.057(3) 0.001(2) 0.025(2) -0.013(3)
C42 0.069(4) 0.060(4) 0.087(4) -0.014(3) 0.032(3) 0.003(3)
C68 0.053(3) 0.047(3) 0.054(3) -0.010(2) 0.025(3) -0.009(2)
C62 0.053(3) 0.047(3) 0.054(3) -0.010(2) 0.025(3) -0.009(2)
C61 0.057(3) 0.064(3) 0.057(3) 0.001(2) 0.025(2) -0.013(3)
C55 0.087(9) 0.042(6) 0.068(7) -0.025(5) 0.047(7) -0.010(6)
C60 0.057(3) 0.064(3) 0.057(3) 0.001(2) 0.025(2) -0.013(3)
C59 0.057(3) 0.064(3) 0.057(3) 0.001(2) 0.025(2) -0.013(3)
C58 0.053(3) 0.047(3) 0.054(3) -0.010(2) 0.025(3) -0.009(2)
N8A 0.047(4) 0.032(3) 0.039(3) -0.007(2) 0.019(3) -0.001(3)
C56A 0.028(4) 0.021(3) 0.027(3) 0.000(3) 0.007(3) -0.001(3)
C53A 0.050(8) 0.025(5) 0.032(5) -0.002(4) 0.022(6) -0.004(5)
N7A 0.047(4) 0.032(3) 0.039(3) -0.007(2) 0.019(3) -0.001(3)
O8A 0.044(4) 0.027(3) 0.029(2) -0.0031(17) 0.019(2) -0.004(3)
C52A 0.028(4) 0.021(3) 0.027(3) 0.000(3) 0.007(3) -0.001(3)
C55A 0.087(9) 0.042(6) 0.068(7) -0.025(5) 0.047(7) -0.010(6)
O7A 0.044(4) 0.027(3) 0.029(2) -0.0031(17) 0.019(2) -0.004(3)
C57A 0.042(3) 0.030(3) 0.038(4) -0.001(3) 0.016(3) 0.003(3)
C62A 0.053(3) 0.047(3) 0.054(3) -0.010(2) 0.025(3) -0.009(2)
C61A 0.057(3) 0.064(3) 0.057(3) 0.001(2) 0.025(2) -0.013(3)
C60A 0.057(3) 0.064(3) 0.057(3) 0.001(2) 0.025(2) -0.013(3)
C59A 0.057(3) 0.064(3) 0.057(3) 0.001(2) 0.025(2) -0.013(3)
C58A 0.053(3) 0.047(3) 0.054(3) -0.010(2) 0.025(3) -0.009(2)
C63A 0.042(3) 0.030(3) 0.038(4) -0.001(3) 0.016(3) 0.003(3)
C64A 0.053(3) 0.047(3) 0.054(3) -0.010(2) 0.025(3) -0.009(2)
C65A 0.057(3) 0.064(3) 0.057(3) 0.001(2) 0.025(2) -0.013(3)
C66A 0.057(3) 0.064(3) 0.057(3) 0.001(2) 0.025(2) -0.013(3)
C67A 0.057(3) 0.064(3) 0.057(3) 0.001(2) 0.025(2) -0.013(3)
C68A 0.053(3) 0.047(3) 0.054(3) -0.010(2) 0.025(3) -0.009(2)
C54 0.026(10) 0.036(4) 0.036(4) -0.008(3) 0.012(6) 0.006(7)
N2S 0.047(7) 0.044(8) 0.060(11) 0.010(7) 0.022(8) 0.010(7)
C3S 0.042(9) 0.036(6) 0.051(9) 0.006(5) 0.024(8) 0.015(5)
C4S 0.086(13) 0.057(9) 0.106(14) -0.033(9) 0.034(12) -0.008(8)
C3SA 0.042(9) 0.036(6) 0.051(9) 0.006(5) 0.024(8) 0.015(5)
N2SA 0.047(7) 0.044(8) 0.060(11) 0.010(7) 0.022(8) 0.010(7)
C4SA 0.086(13) 0.057(9) 0.106(14) -0.033(9) 0.034(12) -0.008(8)

loop_
_atom_type_symbol
_atom_type_description
_atom_type_scat_dispersion_real
_atom_type_scat_dispersion_imag
_atom_type_scat_source
C C 0.0033 0.0016 'International Tables Vol C Tables 4.2.6.8 and 6.1.1.4'
H H 0.0000 0.0000 'International Tables Vol C Tables 4.2.6.8 and 6.1.1.4'
Ag Ag -0.8971 1.1015 'International Tables Vol C Tables 4.2.6.8 and 6.1.1.4'
N N 0.0061 0.0033 'International Tables Vol C Tables 4.2.6.8 and 6.1.1.4'
O O 0.0106 0.0060 'International Tables Vol C Tables 4.2.6.8 and 6.1.1.4'
Sm Sm -0.1638 3.4418 'International Tables Vol C Tables 4.2.6.8 and 6.1.1.4'

loop_
_geom_angle_atom_site_label_1
_geom_angle_atom_site_label_2
_geom_angle_atom_site_label_3
_geom_angle
_geom_angle_site_symmetry_1
_geom_angle_site_symmetry_3
_geom_angle_publ_flag
O6 Sm1 O8 79.3(2) . . ?
O6 Sm1 O8A 72.7(6) . . ?
O4 Sm1 O6 74.73(13) . . ?
O4 Sm1 O8 73.28(19) . . ?
O4 Sm1 O8A 142.6(5) . . ?
O5 Sm1 O6 72.78(14) . . ?
O5 Sm1 O4 116.31(14) . . ?
O5 Sm1 O2 81.48(14) . . ?
O5 Sm1 O1 143.82(13) . . ?
O5 Sm1 O3 71.27(13) . . ?
O5 Sm1 O8 145.90(18) . . ?
O5 Sm1 O8A 70.5(4) . . ?
O2 Sm1 O6 147.21(13) . . ?
O2 Sm1 O4 136.42(13) . . ?
O2 Sm1 O8 115.1(2) . . ?
O2 Sm1 O8A 79.8(5) . . ?
O1 Sm1 O6 139.74(13) . . ?
O1 Sm1 O4 72.28(14) . . ?
O1 Sm1 O2 71.77(14) . . ?
O1 Sm1 O3 79.68(14) . . ?
O1 Sm1 O8 69.6(2) . . ?
O1 Sm1 O8A 125.7(5) . . ?
O3 Sm1 O6 110.92(14) . . ?
O3 Sm1 O4 71.66(13) . . ?
O3 Sm1 O2 78.40(14) . . ?
O3 Sm1 O8 138.84(17) . . ?
O3 Sm1 O8A 138.2(4) . . ?
O7 Sm1 O6 76.8(2) . . ?
O7 Sm1 O4 138.4(2) . . ?
O7 Sm1 O5 82.61(18) . . ?
O7 Sm1 O2 80.1(2) . . ?
O7 Sm1 O1 115.1(2) . . ?
O7 Sm1 O3 148.16(19) . . ?
O7 Sm1 O8 72.1(2) . . ?
O7A Sm1 O6 73.2(6) . . ?
O7A Sm1 O4 82.2(4) . . ?
O7A Sm1 O5 134.5(5) . . ?
O7A Sm1 O2 114.6(5) . . ?
O7A Sm1 O1 80.0(5) . . ?
O7A Sm1 O3 150.7(4) . . ?
O7A Sm1 O8A 71.2(5) . . ?
N5 Ag1 N3 163.5(2) . . ?
C39 O6 Sm1 134.9(4) . . ?
C22 O4 Sm1 135.7(4) . . ?
C35 O5 Sm1 127.0(4) . . ?
C5 O2 Sm1 139.4(4) . . ?
C1 O1 Sm1 131.2(4) . . ?
C18 O3 Sm1 125.1(4) . . ?
N5 N6 C46 120.0(5) . . ?
C35 N6 N5 112.0(5) . . ?
C35 N6 C46 127.5(5) . . ?
N4 N3 Ag1 124.1(3) 4_675 . ?
C20 N3 Ag1 128.4(4) 4_675 . ?
C20 N3 N4 107.4(4) 4_675 4_675 ?
N3 N4 C29 122.2(4) 4_576 . ?
C18 N4 N3 110.3(4) . 4_576 ?
C18 N4 C29 127.5(5) . . ?
N6 N5 Ag1 116.9(3) . . ?
C37 N5 Ag1 131.1(4) . . ?
C37 N5 N6 107.3(5) . . ?
C3 N1 N2 105.6(5) . . ?
C56 O8 Sm1 134.8(6) . . ?
N1 N2 C12 119.0(5) . . ?
C1 N2 N1 111.3(5) . . ?
C1 N2 C12 129.2(5) . . ?
C52 O7 Sm1 128.6(6) . . ?
C51 C46 N6 119.6(6) . . ?
C47 C46 N6 119.5(6) . . ?
C47 C46 C51 120.9(6) . . ?
C30 C29 N4 119.6(5) . . ?
C34 C29 N4 119.5(5) . . ?
C34 C29 C30 120.9(6) . . ?
C39 C36 C35 121.7(5) . . ?
C39 C36 C37 132.3(6) . . ?
C37 C36 C35 105.9(5) . . ?
N1 C3 C4 118.6(6) . . ?
N1 C3 C2 113.0(5) . . ?
C2 C3 C4 128.4(6) . . ?
C6 C7 H7 119.9 . . ?
C6 C7 C8 120.3(6) . . ?
C8 C7 H7 119.9 . . ?
O5 C35 N6 124.3(5) . . ?
O5 C35 C36 130.8(5) . . ?
N6 C35 C36 104.9(5) . . ?
O6 C39 C36 123.2(5) . . ?
O6 C39 C40 116.1(5) . . ?
C36 C39 C40 120.7(6) . . ?
N3 C20 C19 110.7(5) 4_576 . ?
N3 C20 C21 119.2(5) 4_576 . ?
C19 C20 C21 129.9(5) . . ?
C3 C4 H4A 109.5 . . ?
C3 C4 H4B 109.5 . . ?
C3 C4 H4C 109.5 . . ?
H4A C4 H4B 109.5 . . ?
H4A C4 H4C 109.5 . . ?
H4B C4 H4C 109.5 . . ?
C7 C6 C5 119.5(6) . . ?
C7 C6 C11 119.9(6) . . ?
C11 C6 C5 120.1(6) . . ?
O3 C18 N4 122.2(5) . . ?
O3 C18 C19 131.2(5) . . ?
N4 C18 C19 106.5(5) . . ?
C29 C30 H30 120.4 . . ?
C29 C30 C31 119.1(6) . . ?
C31 C30 H30 120.4 . . ?
C20 C19 C18 105.0(5) . . ?
C22 C19 C20 133.9(5) . . ?
C22 C19 C18 121.0(5) . . ?
N5 C37 C36 109.9(5) . . ?
N5 C37 C38 119.7(5) . . ?
C36 C37 C38 130.3(6) . . ?
C13 C12 N2 120.5(6) . . ?
C17 C12 N2 119.5(6) . . ?
C17 C12 C13 120.0(6) . . ?
C29 C34 H34 120.1 . . ?
C29 C34 C33 119.8(6) . . ?
C33 C34 H34 120.1 . . ?
C24 C23 C22 118.0(6) . . ?
C28 C23 C22 122.2(6) . . ?
C28 C23 C24 119.4(6) . . ?
O1 C1 N2 122.8(5) . . ?
O1 C1 C2 131.7(6) . . ?
N2 C1 C2 105.6(5) . . ?
C46 C51 H51 120.0 . . ?
C50 C51 C46 119.9(6) . . ?
C50 C51 H51 120.0 . . ?
O2 C5 C6 115.0(5) . . ?
O2 C5 C2 122.2(6) . . ?
C2 C5 C6 122.8(6) . . ?
C12 C13 H13 120.8 . . ?
C14 C13 C12 118.4(6) . . ?
C14 C13 H13 120.8 . . ?
O4 C22 C19 121.6(5) . . ?
O4 C22 C23 116.1(5) . . ?
C19 C22 C23 122.3(5) . . ?
C3 C2 C1 104.6(5) . . ?
C5 C2 C3 134.8(6) . . ?
C5 C2 C1 120.5(6) . . ?
C23 C24 H24 119.9 . . ?
C23 C24 C25 120.1(7) . . ?
C25 C24 H24 119.9 . . ?
C20 C21 H21A 109.5 . . ?
C20 C21 H21B 109.5 . . ?
C20 C21 H21C 109.5 . . ?
H21A C21 H21B 109.5 . . ?
H21A C21 H21C 109.5 . . ?
H21B C21 H21C 109.5 . . ?
C13 C14 H14 119.3 . . ?
C15 C14 C13 121.4(6) . . ?
C15 C14 H14 119.3 . . ?
C37 C38 H38A 109.5 . . ?
C37 C38 H38B 109.5 . . ?
C37 C38 H38C 109.5 . . ?
H38A C38 H38B 109.5 . . ?
H38A C38 H38C 109.5 . . ?
H38B C38 H38C 109.5 . . ?
C47 C48 H48 119.6 . . ?
C49 C48 H48 119.6 . . ?
C49 C48 C47 120.8(7) . . ?
C46 C47 C48 118.5(7) . . ?
C46 C47 H47 120.8 . . ?
C48 C47 H47 120.8 . . ?
C34 C33 H33 120.3 . . ?
C32 C33 C34 119.4(6) . . ?
C32 C33 H33 120.3 . . ?
C45 C40 C39 121.2(6) . . ?
C45 C40 C41 120.1(6) . . ?
C41 C40 C39 118.5(7) . . ?
C51 C50 H50 120.1 . . ?
C51 C50 C49 119.7(6) . . ?
C49 C50 H50 120.1 . . ?
C12 C17 H17 120.0 . . ?
C16 C17 C12 120.0(6) . . ?
C16 C17 H17 120.0 . . ?
C14 C15 H15 120.1 . . ?
C14 C15 C16 119.7(6) . . ?
C16 C15 H15 120.1 . . ?
C17 C16 H16 119.8 . . ?
C15 C16 C17 120.4(6) . . ?
C15 C16 H16 119.8 . . ?
C53A C54A C55A 133(3) . . ?
N7A C54A C53A 107(2) . . ?
N7A C54A C55A 114(3) . . ?
C48 C49 C50 120.1(6) . . ?
C48 C49 H49 120.0 . . ?
C50 C49 H49 120.0 . . ?
C11 C10 H10 120.2 . . ?
C9 C10 H10 120.2 . . ?
C9 C10 C11 119.7(6) . . ?
C30 C31 H31 119.9 . . ?
C32 C31 C30 120.2(7) . . ?
C32 C31 H31 119.9 . . ?
C7 C8 H8 120.3 . . ?
C7 C8 C9 119.3(7) . . ?
C9 C8 H8 120.3 . . ?
C6 C11 C10 120.1(6) . . ?
C6 C11 H11 120.0 . . ?
C10 C11 H11 120.0 . . ?
N7 N8 C63 118.6(8) . . ?
C52 N8 N7 112.0(8) . . ?
C52 N8 C63 129.1(8) . . ?
H2SA C2S H2SB 109.5 . . ?
H2SA C2S H2SC 109.5 . . ?
H2SB C2S H2SC 109.5 . . ?
C1S C2S H2SA 109.5 . . ?
C1S C2S H2SB 109.5 . . ?
C1S C2S H2SC 109.5 . . ?
C40 C45 H45 119.4 . . ?
C40 C45 C44 121.2(7) . . ?
C44 C45 H45 119.4 . . ?
C63 C64 H64 119.4 . . ?
C63 C64 C65 121.2(12) . . ?
C65 C64 H64 119.4 . . ?
C23 C28 H28 120.0 . . ?
C23 C28 C27 120.0(8) . . ?
C27 C28 H28 120.0 . . ?
C54 N7 N8 105.4(9) . . ?
C33 C32 C31 120.6(7) . . ?
C33 C32 H32 119.7 . . ?
C31 C32 H32 119.7 . . ?
C10 C9 C8 120.8(6) . . ?
C10 C9 H9 119.6 . . ?
C8 C9 H9 119.6 . . ?
N1S C1S C2S 177.7(8) . . ?
O8 C56 C57 114.7(8) . . ?
O8 C56 C53 123.1(9) . . ?
C53 C56 C57 122.0(8) . . ?
C40 C41 H41 120.9 . . ?
C40 C41 C42 118.3(8) . . ?
C42 C41 H41 120.9 . . ?
C24 C25 H25 120.5 . . ?
C26 C25 C24 119.0(8) . . ?
C26 C25 H25 120.5 . . ?
O7 C52 N8 124.8(9) . . ?
O7 C52 C53 129.2(9) . . ?
N8 C52 C53 106.0(9) . . ?
C25 C26 H26 118.6 . . ?
C25 C26 C27 122.8(9) . . ?
C27 C26 H26 118.6 . . ?
C62 C57 C56 122.3(9) . . ?
C58 C57 C56 117.7(10) . . ?
C58 C57 C62 120.0(10) . . ?
C64 C63 N8 122.3(10) . . ?
C64 C63 C68 119.6(10) . . ?
C68 C63 N8 118.1(9) . . ?
C56 C53 C52 122.5(9) . . ?
C56 C53 C54 131.4(10) . . ?
C54 C53 C52 105.7(10) . . ?
C45 C44 H44 121.2 . . ?
C43 C44 C45 117.6(9) . . ?
C43 C44 H44 121.2 . . ?
C44 C43 H43 119.0 . . ?
C42 C43 C44 122.1(9) . . ?
C42 C43 H43 119.0 . . ?
C66 C67 H67 119.7 . . ?
C66 C67 C68 120.7(13) . . ?
C68 C67 H67 119.7 . . ?
C28 C27 H27 120.7 . . ?
C26 C27 C28 118.6(9) . . ?
C26 C27 H27 120.7 . . ?
C67 C66 H66 119.6 . . ?
C67 C66 C65 120.7(12) . . ?
C65 C66 H66 119.6 . . ?
C64 C65 H65 120.4 . . ?
C66 C65 C64 119.1(12) . . ?
C66 C65 H65 120.4 . . ?
C41 C42 H42 119.7 . . ?
C43 C42 C41 120.6(9) . . ?
C43 C42 H42 119.7 . . ?
C63 C68 H68 120.7 . . ?
C67 C68 C63 118.6(11) . . ?
C67 C68 H68 120.7 . . ?
C57 C62 H62 121.1 . . ?
C57 C62 C61 117.8(11) . . ?
C61 C62 H62 121.1 . . ?
C62 C61 H61 120.1 . . ?
C60 C61 C62 119.8(12) . . ?
C60 C61 H61 120.1 . . ?
H55A C55 H55B 109.5 . . ?
H55A C55 H55C 109.5 . . ?
H55B C55 H55C 109.5 . . ?
C54 C55 H55A 109.5 . . ?
C54 C55 H55B 109.5 . . ?
C54 C55 H55C 109.5 . . ?
C61 C60 H60 118.2 . . ?
C61 C60 C59 123.7(12) . . ?
C59 C60 H60 118.2 . . ?
C60 C59 H59 121.9 . . ?
C60 C59 C58 116.1(11) . . ?
C58 C59 H59 121.9 . . ?
C57 C58 C59 122.6(11) . . ?
C57 C58 H58 118.7 . . ?
C59 C58 H58 118.7 . . ?
C52A N8A N7A 110(2) . . ?
C52A N8A C63A 130(2) . . ?
C63A N8A N7A 119.9(17) . . ?
C53A C56A C57A 124.8(19) . . ?
O8A C56A C53A 118(2) . . ?
O8A C56A C57A 117(2) . . ?
C56A C53A C54A 129(2) . . ?
C52A C53A C54A 106(2) . . ?
C52A C53A C56A 124(2) . . ?
C54A N7A N8A 107(2) . . ?
C56A O8A Sm1 134.8(17) . . ?
N8A C52A C53A 109(2) . . ?
O7A C52A N8A 121(3) . . ?
O7A C52A C53A 129(2) . . ?
C54A C55A H55D 109.5 . . ?
C54A C55A H55E 109.5 . . ?
C54A C55A H55F 109.5 . . ?
H55D C55A H55E 109.5 . . ?
H55D C55A H55F 109.5 . . ?
H55E C55A H55F 109.5 . . ?
C52A O7A Sm1 132.9(17) . . ?
C62A C57A C56A 122.0(15) . . ?
C62A C57A C58A 120.0 . . ?
C58A C57A C56A 117.9(15) . . ?
C57A C62A H62A 120.0 . . ?
C61A C62A C57A 120.0 . . ?
C61A C62A H62A 120.0 . . ?
C62A C61A H61A 120.0 . . ?
C62A C61A C60A 120.0 . . ?
C60A C61A H61A 120.0 . . ?
C61A C60A H60A 120.0 . . ?
C59A C60A C61A 120.0 . . ?
C59A C60A H60A 120.0 . . ?
C60A C59A H59A 120.0 . . ?
C60A C59A C58A 120.0 . . ?
C58A C59A H59A 120.0 . . ?
C57A C58A H58A 120.0 . . ?
C59A C58A C57A 120.0 . . ?
C59A C58A H58A 120.0 . . ?
N8A C63A C64A 121.6(13) . . ?
N8A C63A C68A 118.4(13) . . ?
C64A C63A C68A 120.0 . . ?
C63A C64A H64A 120.0 . . ?
C65A C64A C63A 120.0 . . ?
C65A C64A H64A 120.0 . . ?
C64A C65A H65A 120.0 . . ?
C66A C65A C64A 120.0 . . ?
C66A C65A H65A 120.0 . . ?
C65A C66A H66A 120.0 . . ?
C65A C66A C67A 120.0 . . ?
C67A C66A H66A 120.0 . . ?
C66A C67A H67A 120.0 . . ?
C66A C67A C68A 120.0 . . ?
C68A C67A H67A 120.0 . . ?
C63A C68A H68A 120.0 . . ?
C67A C68A C63A 120.0 . . ?
C67A C68A H68A 120.0 . . ?
N7 C54 C53 110.7(11) . . ?
N7 C54 C55 114.5(10) . . ?
C53 C54 C55 134.1(12) . . ?
N2S C3S C4S 177.5(18) . . ?
C3S C4S H4SA 109.5 . . ?
C3S C4S H4SB 109.5 . . ?
C3S C4S H4SC 109.5 . . ?
H4SA C4S H4SB 109.5 . . ?
H4SA C4S H4SC 109.5 . . ?
H4SB C4S H4SC 109.5 . . ?
N2SA C3SA C4SA 176(3) . . ?
C3SA C4SA H4SD 109.5 . . ?
C3SA C4SA H4SE 109.5 . . ?
C3SA C4SA H4SF 109.5 . . ?
H4SD C4SA H4SE 109.5 . . ?
H4SD C4SA H4SF 109.5 . . ?
H4SE C4SA H4SF 109.5 . . ?

loop_
_geom_bond_atom_site_label_1
_geom_bond_atom_site_label_2
_geom_bond_distance
_geom_bond_site_symmetry_2
_geom_bond_publ_flag
Sm1 O6 2.444(4) . ?
Sm1 O4 2.417(4) . ?
Sm1 O5 2.364(4) . ?
Sm1 O2 2.408(4) . ?
Sm1 O1 2.375(4) . ?
Sm1 O3 2.378(4) . ?
Sm1 O8 2.464(8) . ?
Sm1 O7 2.344(8) . ?
Sm1 O8A 2.46(2) . ?
Sm1 O7A 2.29(2) . ?
Ag1 N3 2.122(4) . ?
Ag1 N5 2.115(5) . ?
O6 C39 1.247(7) . ?
O4 C22 1.251(6) . ?
O5 C35 1.256(7) . ?
O2 C5 1.259(7) . ?
O1 C1 1.254(7) . ?
O3 C18 1.260(7) . ?
N6 N5 1.386(7) . ?
N6 C46 1.419(7) . ?
N6 C35 1.357(7) . ?
N3 N4 1.406(6) 4_675 ?
N3 C20 1.315(7) 4_675 ?
N4 C29 1.422(7) . ?
N4 C18 1.363(7) . ?
N5 C37 1.322(8) . ?
N1 N2 1.404(7) . ?
N1 C3 1.306(8) . ?
O8 C56 1.258(11) . ?
N2 C12 1.428(7) . ?
N2 C1 1.380(8) . ?
O7 C52 1.280(12) . ?
C46 C51 1.387(9) . ?
C46 C47 1.366(9) . ?
C29 C30 1.377(8) . ?
C29 C34 1.376(8) . ?
C36 C35 1.442(8) . ?
C36 C39 1.412(8) . ?
C36 C37 1.425(8) . ?
C3 C4 1.502(8) . ?
C3 C2 1.420(9) . ?
C7 H7 0.9500 . ?
C7 C6 1.371(9) . ?
C7 C8 1.381(9) . ?
C39 C40 1.505(8) . ?
C20 C19 1.431(8) . ?
C20 C21 1.492(8) . ?
C4 H4A 0.9800 . ?
C4 H4B 0.9800 . ?
C4 H4C 0.9800 . ?
C6 C5 1.507(8) . ?
C6 C11 1.381(8) . ?
C18 C19 1.433(8) . ?
C30 H30 0.9500 . ?
C30 C31 1.381(9) . ?
C19 C22 1.418(7) . ?
C37 C38 1.486(8) . ?
C12 C13 1.392(9) . ?
C12 C17 1.386(9) . ?
C34 H34 0.9500 . ?
C34 C33 1.386(9) . ?
C23 C22 1.490(8) . ?
C23 C24 1.383(9) . ?
C23 C28 1.367(9) . ?
C1 C2 1.430(8) . ?
C51 H51 0.9500 . ?
C51 C50 1.374(8) . ?
C5 C2 1.417(9) . ?
C13 H13 0.9500 . ?
C13 C14 1.389(8) . ?
C24 H24 0.9500 . ?
C24 C25 1.391(10) . ?
C21 H21A 0.9800 . ?
C21 H21B 0.9800 . ?
C21 H21C 0.9800 . ?
C14 H14 0.9500 . ?
C14 C15 1.367(9) . ?
C38 H38A 0.9800 . ?
C38 H38B 0.9800 . ?
C38 H38C 0.9800 . ?
C48 H48 0.9500 . ?
C48 C47 1.399(9) . ?
C48 C49 1.367(10) . ?
C47 H47 0.9500 . ?
C33 H33 0.9500 . ?
C33 C32 1.374(10) . ?
C40 C45 1.372(10) . ?
C40 C41 1.386(10) . ?
C50 H50 0.9500 . ?
C50 C49 1.380(10) . ?
C17 H17 0.9500 . ?
C17 C16 1.379(9) . ?
C15 H15 0.9500 . ?
C15 C16 1.370(9) . ?
C16 H16 0.9500 . ?
C54A C53A 1.44(4) . ?
C54A N7A 1.34(3) . ?
C54A C55A 1.50(2) . ?
C49 H49 0.9500 . ?
C10 H10 0.9500 . ?
C10 C11 1.383(9) . ?
C10 C9 1.364(10) . ?
C31 H31 0.9500 . ?
C31 C32 1.378(10) . ?
C8 H8 0.9500 . ?
C8 C9 1.382(10) . ?
C11 H11 0.9500 . ?
N8 N7 1.396(10) . ?
N8 C52 1.359(12) . ?
N8 C63 1.417(13) . ?
C2S H2SA 0.9800 . ?
C2S H2SB 0.9800 . ?
C2S H2SC 0.9800 . ?
C2S C1S 1.459(10) . ?
C45 H45 0.9500 . ?
C45 C44 1.388(10) . ?
C64 H64 0.9500 . ?
C64 C63 1.368(14) . ?
C64 C65 1.372(16) . ?
C28 H28 0.9500 . ?
C28 C27 1.389(11) . ?
N7 C54 1.348(15) . ?
C32 H32 0.9500 . ?
C9 H9 0.9500 . ?
N1S C1S 1.117(9) . ?
C56 C57 1.524(13) . ?
C56 C53 1.415(13) . ?
C41 H41 0.9500 . ?
C41 C42 1.398(11) . ?
C25 H25 0.9500 . ?
C25 C26 1.323(11) . ?
C52 C53 1.421(14) . ?
C26 H26 0.9500 . ?
C26 C27 1.368(12) . ?
C57 C62 1.390(15) . ?
C57 C58 1.360(15) . ?
C63 C68 1.402(14) . ?
C53 C54 1.417(16) . ?
C44 H44 0.9500 . ?
C44 C43 1.379(12) . ?
C43 H43 0.9500 . ?
C43 C42 1.342(12) . ?
C67 H67 0.9500 . ?
C67 C66 1.368(16) . ?
C67 C68 1.378(16) . ?
C27 H27 0.9500 . ?
C66 H66 0.9500 . ?
C66 C65 1.370(16) . ?
C65 H65 0.9500 . ?
C42 H42 0.9500 . ?
C68 H68 0.9500 . ?
C62 H62 0.9500 . ?
C62 C61 1.412(15) . ?
C61 H61 0.9500 . ?
C61 C60 1.355(15) . ?
C55 H55A 0.9800 . ?
C55 H55B 0.9800 . ?
C55 H55C 0.9800 . ?
C55 C54 1.485(15) . ?
C60 H60 0.9500 . ?
C60 C59 1.355(16) . ?
C59 H59 0.9500 . ?
C59 C58 1.404(15) . ?
C58 H58 0.9500 . ?
N8A N7A 1.41(3) . ?
N8A C52A 1.32(3) . ?
N8A C63A 1.38(2) . ?
C56A C53A 1.44(3) . ?
C56A O8A 1.26(3) . ?
C56A C57A 1.48(3) . ?
C53A C52A 1.37(3) . ?
C52A O7A 1.31(3) . ?
C55A H55D 0.9800 . ?
C55A H55E 0.9800 . ?
C55A H55F 0.9800 . ?
C57A C62A 1.3900 . ?
C57A C58A 1.3900 . ?
C62A H62A 0.9500 . ?
C62A C61A 1.3900 . ?
C61A H61A 0.9500 . ?
C61A C60A 1.3900 . ?
C60A H60A 0.9500 . ?
C60A C59A 1.3900 . ?
C59A H59A 0.9500 . ?
C59A C58A 1.3900 . ?
C58A H58A 0.9500 . ?
C63A C64A 1.3900 . ?
C63A C68A 1.3900 . ?
C64A H64A 0.9500 . ?
C64A C65A 1.3900 . ?
C65A H65A 0.9500 . ?
C65A C66A 1.3900 . ?
C66A H66A 0.9500 . ?
C66A C67A 1.3900 . ?
C67A H67A 0.9500 . ?
C67A C68A 1.3900 . ?
C68A H68A 0.9500 . ?
N2S C3S 1.1494(17) . ?
C3S C4S 1.4508(17) . ?
C4S H4SA 0.9800 . ?
C4S H4SB 0.9800 . ?
C4S H4SC 0.9800 . ?
C3SA N2SA 1.1505(19) . ?
C3SA C4SA 1.4504(19) . ?
C4SA H4SD 0.9800 . ?
C4SA H4SE 0.9800 . ?
C4SA H4SF 0.9800 . ?

loop_
_geom_torsion_atom_site_label_1
_geom_torsion_atom_site_label_2
_geom_torsion_atom_site_label_3
_geom_torsion_atom_site_label_4
_geom_torsion
_geom_torsion_site_symmetry_1
_geom_torsion_site_symmetry_2
_geom_torsion_site_symmetry_3
_geom_torsion_site_symmetry_4
_geom_torsion_publ_flag
Sm1 O6 C39 C36 9.1(10) . . . . ?
Sm1 O6 C39 C40 -172.2(4) . . . . ?
Sm1 O4 C22 C19 -13.2(9) . . . . ?
Sm1 O4 C22 C23 168.9(4) . . . . ?
Sm1 O5 C35 N6 150.3(5) . . . . ?
Sm1 O5 C35 C36 -32.6(9) . . . . ?
Sm1 O2 C5 C6 -177.7(4) . . . . ?
Sm1 O2 C5 C2 2.2(10) . . . . ?
Sm1 O1 C1 N2 -162.8(4) . . . . ?
Sm1 O1 C1 C2 18.9(10) . . . . ?
Sm1 O3 C18 N4 -150.5(4) . . . . ?
Sm1 O3 C18 C19 33.4(9) . . . . ?
Sm1 O8 C56 C57 164.4(7) . . . . ?
Sm1 O8 C56 C53 -10.7(15) . . . . ?
Sm1 O7 C52 N8 -142.6(7) . . . . ?
Sm1 O7 C52 C53 36.9(15) . . . . ?
Ag1 N5 C37 C36 -155.2(5) . . . . ?
Ag1 N5 C37 C38 22.0(10) . . . . ?
O6 C39 C40 C45 -121.6(7) . . . . ?
O6 C39 C40 C41 53.3(8) . . . . ?
O2 C5 C2 C3 171.6(7) . . . . ?
O2 C5 C2 C1 -11.2(9) . . . . ?
O1 C1 C2 C3 178.5(7) . . . . ?
O1 C1 C2 C5 0.6(11) . . . . ?
O3 C18 C19 C20 -179.9(6) . . . . ?
O3 C18 C19 C22 1.8(10) . . . . ?
N6 N5 C37 C36 -0.7(7) . . . . ?
N6 N5 C37 C38 176.5(6) . . . . ?
N6 C46 C51 C50 -177.4(5) . . . . ?
N6 C46 C47 C48 176.1(6) . . . . ?
N3 N4 C29 C30 -142.6(6) 4_576 . . . ?
N3 N4 C29 C34 39.6(8) 4_576 . . . ?
N3 N4 C18 O3 -179.8(5) 4_576 . . . ?
N3 N4 C18 C19 -2.8(6) 4_576 . . . ?
N3 C20 C19 C18 -3.1(7) 4_576 . . . ?
N3 C20 C19 C22 174.8(6) 4_576 . . . ?
N4 C29 C30 C31 -177.0(6) . . . . ?
N4 C29 C34 C33 178.0(6) . . . . ?
N4 C18 C19 C20 3.5(6) . . . . ?
N4 C18 C19 C22 -174.7(5) . . . . ?
N5 N6 C46 C51 -39.6(8) . . . . ?
N5 N6 C46 C47 142.0(6) . . . . ?
N5 N6 C35 O5 178.7(6) . . . . ?
N5 N6 C35 C36 1.0(7) . . . . ?
N1 N2 C12 C13 169.8(6) . . . . ?
N1 N2 C12 C17 -10.1(9) . . . . ?
N1 N2 C1 O1 -178.7(6) . . . . ?
N1 N2 C1 C2 0.1(7) . . . . ?
N1 C3 C2 C1 0.1(8) . . . . ?
N1 C3 C2 C5 177.5(7) . . . . ?
O8 C56 C57 C62 131.5(10) . . . . ?
O8 C56 C57 C58 -49.9(13) . . . . ?
O8 C56 C53 C52 -3.8(16) . . . . ?
O8 C56 C53 C54 168.0(13) . . . . ?
N2 N1 C3 C4 -177.1(5) . . . . ?
N2 N1 C3 C2 0.0(7) . . . . ?
N2 C12 C13 C14 178.1(6) . . . . ?
N2 C12 C17 C16 -178.2(6) . . . . ?
N2 C1 C2 C3 -0.1(7) . . . . ?
N2 C1 C2 C5 -178.0(5) . . . . ?
O7 C52 C53 C56 -10.0(17) . . . . ?
O7 C52 C53 C54 176.4(12) . . . . ?
C46 N6 N5 Ag1 -29.0(7) . . . . ?
C46 N6 N5 C37 172.3(5) . . . . ?
C46 N6 C35 O5 6.9(10) . . . . ?
C46 N6 C35 C36 -170.8(6) . . . . ?
C46 C51 C50 C49 1.0(9) . . . . ?
C29 N4 C18 O3 -2.7(10) . . . . ?
C29 N4 C18 C19 174.2(6) . . . . ?
C29 C30 C31 C32 -2.0(11) . . . . ?
C29 C34 C33 C32 0.0(11) . . . . ?
C36 C39 C40 C45 57.1(9) . . . . ?
C36 C39 C40 C41 -128.1(7) . . . . ?
C3 N1 N2 C12 172.6(5) . . . . ?
C3 N1 N2 C1 0.0(7) . . . . ?
C7 C6 C5 O2 -49.6(8) . . . . ?
C7 C6 C5 C2 130.6(7) . . . . ?
C7 C6 C11 C10 -0.6(9) . . . . ?
C7 C8 C9 C10 2.3(11) . . . . ?
C35 N6 N5 Ag1 158.5(4) . . . . ?
C35 N6 N5 C37 -0.2(7) . . . . ?
C35 N6 C46 C51 131.6(7) . . . . ?
C35 N6 C46 C47 -46.8(9) . . . . ?
C35 C36 C39 O6 9.4(10) . . . . ?
C35 C36 C39 C40 -169.2(6) . . . . ?
C35 C36 C37 N5 1.3(7) . . . . ?
C35 C36 C37 C38 -175.5(7) . . . . ?
C39 C36 C35 O5 3.5(11) . . . . ?
C39 C36 C35 N6 -179.0(6) . . . . ?
C39 C36 C37 N5 178.6(7) . . . . ?
C39 C36 C37 C38 1.7(13) . . . . ?
C39 C40 C45 C44 174.8(6) . . . . ?
C39 C40 C41 C42 -175.5(7) . . . . ?
C20 C19 C22 O4 168.8(6) . . . . ?
C20 C19 C22 C23 -13.4(11) . . . . ?
C4 C3 C2 C1 176.7(6) . . . . ?
C4 C3 C2 C5 -5.8(12) . . . . ?
C6 C7 C8 C9 -2.8(11) . . . . ?
C6 C5 C2 C3 -8.5(11) . . . . ?
C6 C5 C2 C1 168.7(6) . . . . ?
C18 N4 C29 C30 40.7(9) . . . . ?
C18 N4 C29 C34 -137.2(6) . . . . ?
C18 C19 C22 O4 -13.5(9) . . . . ?
C18 C19 C22 C23 164.3(6) . . . . ?
C30 C29 C34 C33 0.1(10) . . . . ?
C30 C31 C32 C33 2.1(13) . . . . ?
C37 C36 C35 O5 -178.9(7) . . . . ?
C37 C36 C35 N6 -1.4(7) . . . . ?
C37 C36 C39 O6 -167.5(7) . . . . ?
C37 C36 C39 C40 14.0(11) . . . . ?
C12 N2 C1 O1 9.7(10) . . . . ?
C12 N2 C1 C2 -171.6(6) . . . . ?
C12 C13 C14 C15 1.1(10) . . . . ?
C12 C17 C16 C15 -0.8(11) . . . . ?
C34 C29 C30 C31 0.9(10) . . . . ?
C34 C33 C32 C31 -1.0(12) . . . . ?
C23 C24 C25 C26 -1.2(11) . . . . ?
C23 C28 C27 C26 0.4(13) . . . . ?
C1 N2 C12 C13 -19.0(10) . . . . ?
C1 N2 C12 C17 161.0(6) . . . . ?
C51 C46 C47 C48 -2.4(10) . . . . ?
C51 C50 C49 C48 -1.6(11) . . . . ?
C5 C6 C11 C10 -172.4(6) . . . . ?
C13 C12 C17 C16 1.9(10) . . . . ?
C13 C14 C15 C16 0.0(11) . . . . ?
C22 C23 C24 C25 174.5(6) . . . . ?
C22 C23 C28 C27 -173.8(7) . . . . ?
C24 C23 C22 O4 -38.8(8) . . . . ?
C24 C23 C22 C19 143.3(6) . . . . ?
C24 C23 C28 C27 -1.4(11) . . . . ?
C24 C25 C26 C27 0.1(13) . . . . ?
C21 C20 C19 C18 171.6(6) . . . . ?
C21 C20 C19 C22 -10.5(12) . . . . ?
C14 C15 C16 C17 -0.2(12) . . . . ?
C47 C46 C51 C50 1.0(9) . . . . ?
C47 C48 C49 C50 0.3(12) . . . . ?
C40 C45 C44 C43 0.1(11) . . . . ?
C40 C41 C42 C43 1.1(13) . . . . ?
C17 C12 C13 C14 -2.0(10) . . . . ?
C54A C53A C52A N8A -6(3) . . . . ?
C54A C53A C52A O7A 179(3) . . . . ?
C49 C48 C47 C46 1.7(12) . . . . ?
C8 C7 C6 C5 173.8(6) . . . . ?
C8 C7 C6 C11 2.0(10) . . . . ?
C11 C6 C5 O2 122.3(6) . . . . ?
C11 C6 C5 C2 -57.6(8) . . . . ?
C11 C10 C9 C8 -0.9(11) . . . . ?
N8 N7 C54 C53 -4.6(15) . . . . ?
N8 N7 C54 C55 -176.4(12) . . . . ?
N8 C52 C53 C56 169.5(9) . . . . ?
N8 C52 C53 C54 -4.1(12) . . . . ?
N8 C63 C68 C67 179.0(10) . . . . ?
C45 C40 C41 C42 -0.6(11) . . . . ?
C45 C44 C43 C42 0.4(13) . . . . ?
C64 C63 C68 C67 1.5(17) . . . . ?
C28 C23 C22 O4 133.7(7) . . . . ?
C28 C23 C22 C19 -44.2(9) . . . . ?
C28 C23 C24 C25 1.8(10) . . . . ?
N7 N8 C52 O7 -179.0(9) . . . . ?
N7 N8 C52 C53 1.4(11) . . . . ?
N7 N8 C63 C64 159.3(10) . . . . ?
N7 N8 C63 C68 -18.1(14) . . . . ?
C9 C10 C11 C6 0.1(10) . . . . ?
C56 C57 C62 C61 178.7(9) . . . . ?
C56 C57 C58 C59 -176.8(10) . . . . ?
C56 C53 C54 N7 -167.3(12) . . . . ?
C56 C53 C54 C55 2(3) . . . . ?
C41 C40 C45 C44 0.0(10) . . . . ?
C25 C26 C27 C28 0.3(14) . . . . ?
C52 N8 N7 C54 1.9(13) . . . . ?
C52 N8 C63 C64 -26.8(17) . . . . ?
C52 N8 C63 C68 155.7(10) . . . . ?
C52 C53 C54 N7 5.5(16) . . . . ?
C52 C53 C54 C55 175.1(16) . . . . ?
C57 C56 C53 C52 -178.6(9) . . . . ?
C57 C56 C53 C54 -6.9(19) . . . . ?
C57 C62 C61 C60 -1.4(17) . . . . ?
C63 N8 N7 C54 176.8(11) . . . . ?
C63 N8 C52 O7 6.8(16) . . . . ?
C63 N8 C52 C53 -172.7(10) . . . . ?
C63 C64 C65 C66 1(2) . . . . ?
C53 C56 C57 C62 -53.2(15) . . . . ?
C53 C56 C57 C58 125.4(11) . . . . ?
C44 C43 C42 C41 -1.0(15) . . . . ?
C67 C66 C65 C64 -2.6(19) . . . . ?
C66 C67 C68 C63 -3.5(18) . . . . ?
C65 C64 C63 N8 -177.5(11) . . . . ?
C65 C64 C63 C68 -0.1(18) . . . . ?
C68 C67 C66 C65 4.1(19) . . . . ?
C62 C57 C58 C59 1.9(17) . . . . ?
C62 C61 C60 C59 1(2) . . . . ?
C61 C60 C59 C58 1.2(19) . . . . ?
C60 C59 C58 C57 -2.6(18) . . . . ?
C58 C57 C62 C61 0.1(16) . . . . ?
N8A C52A O7A Sm1 168.2(17) . . . . ?
N8A C63A C64A C65A 178(2) . . . . ?
N8A C63A C68A C67A -178.5(19) . . . . ?
C56A C53A C52A N8A 176(2) . . . . ?
C56A C53A C52A O7A 1(4) . . . . ?
C56A C57A C62A C61A -176(2) . . . . ?
C56A C57A C58A C59A 177(2) . . . . ?
C53A C54A N7A N8A -9(4) . . . . ?
C53A C56A O8A Sm1 33(3) . . . . ?
C53A C56A C57A C62A -35(3) . . . . ?
C53A C56A C57A C58A 148.7(19) . . . . ?
C53A C52A O7A Sm1 -17(4) . . . . ?
N7A C54A C53A C56A -173(3) . . . . ?
N7A C54A C53A C52A 9(4) . . . . ?
N7A N8A C52A C53A 0(3) . . . . ?
N7A N8A C52A O7A 176(2) . . . . ?
N7A N8A C63A C64A -157.9(15) . . . . ?
N7A N8A C63A C68A 21(2) . . . . ?
O8A C56A C53A C54A 174(3) . . . . ?
O8A C56A C53A C52A -9(4) . . . . ?
O8A C56A C57A C62A 140.9(19) . . . . ?
O8A C56A C57A C58A -36(3) . . . . ?
C52A N8A N7A C54A 6(3) . . . . ?
C52A N8A C63A C64A 32(3) . . . . ?
C52A N8A C63A C68A -149(2) . . . . ?
C55A C54A C53A C56A -21(7) . . . . ?
C55A C54A C53A C52A 161(4) . . . . ?
C55A C54A N7A N8A -167(3) . . . . ?
C57A C56A C53A C54A -11(5) . . . . ?
C57A C56A C53A C52A 167(2) . . . . ?
C57A C56A O8A Sm1 -142.9(17) . . . . ?
C57A C62A C61A C60A 0.0 . . . . ?
C62A C57A C58A C59A 0.0 . . . . ?
C62A C61A C60A C59A 0.0 . . . . ?
C61A C60A C59A C58A 0.0 . . . . ?
C60A C59A C58A C57A 0.0 . . . . ?
C58A C57A C62A C61A 0.0 . . . . ?
C63A N8A N7A C54A -165(3) . . . . ?
C63A N8A C52A C53A 170(2) . . . . ?
C63A N8A C52A O7A -14(4) . . . . ?
C63A C64A C65A C66A 0.0 . . . . ?
C64A C63A C68A C67A 0.0 . . . . ?
C64A C65A C66A C67A 0.0 . . . . ?
C65A C66A C67A C68A 0.0 . . . . ?
C66A C67A C68A C63A 0.0 . . . . ?
C68A C63A C64A C65A 0.0 . . . . ?
